data_8101697
loop_
_publ_author_name
'A. Jegorov'
'V. Havl\'icek'
'M. Hus\'ak'
'B. Kratochv\'il'
'I. C\'isarov\'a'
'J. Satke'
'M. Zabka'

_publ_section_title
;
Crystal structure of cyclo(2-hydroxy-i-valeryl-isoleucyl-2-hydroxy-
i-valeryl-alanyl-threonyl) dihydrate, C~23~H~39~N~3~O~8~ &#x00B7; 2H~2~O
;
_journal_issue 1
_journal_name_full 'Zeitschrift f\"ur Kristallographie - New Crystal Structures'
_journal_page_first 113
_journal_page_last 115
_journal_volume 220
_journal_year 2005
_chemical_absolute_configuration unk
_chemical_formula_moiety 'C23 H39 N3 O8 &#x00B7; 2H2O'
_chemical_formula_sum 'C23 H43 N3 O10'
_chemical_formula_weight 521.61
_chemical_name_systematic
; 
cyclo(2-hydroxy-i-valeryl-isoleucyl-2-hydroxy-i-valeryl-alanyl-threonyl) 
dihydrate
;
_space_group_IT_number 4
_symmetry_cell_setting monoclinic
_symmetry_space_group_name_Hall 'P 2yb'
_symmetry_space_group_name_H-M 'P 1 21 1'
_atom_sites_solution_hydrogens geom
_atom_sites_solution_primary direct
_audit_creation_date 04-10-25
_audit_creation_method CRYSTALS_ver_12.20
_cell_angle_alpha 90
_cell_angle_beta 92.4840(12)
_cell_angle_gamma 90
_cell_formula_units_Z 2
_cell_length_a 7.91400(10)
_cell_length_b 16.5090(3)
_cell_length_c 10.5220(2)
_cell_measurement_reflns_used 3246
_cell_measurement_temperature 150
_cell_measurement_theta_max 27
_cell_measurement_theta_min 1
_cell_volume 1373.43(4)
_computing_cell_refinement 'Denzo/Scalepack (Otwinowski & Minor, 1996)'
_computing_data_collection 'COLLECT (Nonius BV, 1997)'
_computing_data_reduction 'Denzo/Scalepack (Otwinowski & Minor, 1996)'
_computing_molecular_graphics 'CAMERON (Watkin et al., 1996)'
_computing_publication_material 'CRYSTALS (Watkin et al., 2003)'
_computing_structure_refinement 'CRYSTALS (Watkin et al., 2003)'
_computing_structure_solution SIR92
_diffrn_ambient_temperature 150
_diffrn_measured_fraction_theta_full 0.999
_diffrn_measured_fraction_theta_max 0.999
_diffrn_measurement_device_type 'Nonius KappaCCD'
_diffrn_measurement_method \w-2\q
_diffrn_radiation_monochromator graphite
_diffrn_radiation_type 'Mo K\a'
_diffrn_radiation_wavelength 0.71073
_diffrn_reflns_av_R_equivalents 0.01
_diffrn_reflns_limit_h_max 10
_diffrn_reflns_limit_h_min -10
_diffrn_reflns_limit_k_max 21
_diffrn_reflns_limit_k_min -21
_diffrn_reflns_limit_l_max 13
_diffrn_reflns_limit_l_min -13
_diffrn_reflns_number 6296
_diffrn_reflns_theta_full 27.479
_diffrn_reflns_theta_max 27.479
_diffrn_reflns_theta_min 1.937
_diffrn_standards_decay_% 0.00
_diffrn_standards_interval_count 0
_diffrn_standards_interval_time 0
_diffrn_standards_number 0
_exptl_absorpt_coefficient_mu 0.098
_exptl_absorpt_correction_T_max 0.95
_exptl_absorpt_correction_T_min 0.95
_exptl_absorpt_correction_type none
_exptl_crystal_colour colorless
_exptl_crystal_density_diffrn 1.261
_exptl_crystal_description plate
_exptl_crystal_F_000 564
_exptl_crystal_size_max 0.15
_exptl_crystal_size_mid 0.47
_exptl_crystal_size_min 0.50
_refine_diff_density_max 0.17
_refine_diff_density_min -0.14
_refine_ls_extinction_method none
_refine_ls_goodness_of_fit_ref 1.1408
_refine_ls_hydrogen_treatment mixed
_refine_ls_matrix_type full
_refine_ls_number_parameters 497
_refine_ls_number_reflns 2942
_refine_ls_number_restraints 1
_refine_ls_R_factor_all 0.0296
_refine_ls_R_factor_gt 0.0252
_refine_ls_shift/su_max 0.167934
_refine_ls_structure_factor_coef F
_refine_ls_weighting_details
;
 Method, part 1, Chebychev polynomial, (Watkin, 1994, Prince, 1982) 
 [weight] = 1.0/[A~0~*T~0~(x)+A~1~*T~1~(x) ... +A~n-1~]*T~n-1~(x)] 
 where A~i~ are the Chebychev coefficients listed below and x= Fcalc/Fmax 
 Method = Robust Weighting (Prince, 1982) 
 W = [weight] * [1-(deltaF/6*sigmaF)^2^]^2^ 
 A~i~ are: 
 0.373 0.108 0.119 
;
_refine_ls_weighting_scheme calc
_refine_ls_wR_factor_all 0.0327
_refine_ls_wR_factor_gt 0.0279
_refine_ls_wR_factor_ref 0.0279
_reflns_limit_h_max 10
_reflns_limit_h_min -10
_reflns_limit_k_max 21
_reflns_limit_k_min 0
_reflns_limit_l_max 13
_reflns_limit_l_min 0
_reflns_number_gt 2942
_reflns_number_total 3264
_reflns_threshold_expression >3.00sigma(I)
_cod_data_source_file 1267-1427.cff
_cod_data_source_block CRYSTALS_cif
_cod_original_sg_symbol_H-M P12(1)1
_cod_database_code 8101697

loop_
_symmetry_equiv_pos_as_xyz
x,y,z
-x,y+1/2,-z

loop_
_atom_site_label
_atom_site_type_symbol
_atom_site_fract_x
_atom_site_fract_y
_atom_site_fract_z
_atom_site_U_iso_or_equiv
_atom_site_occupancy
_atom_site_symmetry_multiplicity
_atom_site_Wyckoff_symbol
_atom_site_adp_type
_atom_site_refinement_flags_posn
_atom_site_refinement_flags_adp
_atom_site_refinement_flags_occupancy
_atom_site_disorder_assembly
_atom_site_disorder_group
_atom_site_attached_hydrogens
O1 O 0.43494(17) 0.30587(8) 0.82862(12) 0.0250 1 2 a Uani . . . . . .
O2 O 0.29213(17) 0.15748(10) 0.50492(12) 0.0298 1 2 a Uani . . . . . .
O3 O 0.47890(15) 0.05892(9) 0.55747(10) 0.0194 1 2 a Uani . . . . . .
O4 O 0.12529(16) -0.05467(10) 0.43312(11) 0.0269 1 2 a Uani . . . . . .
O5 O -0.15862(15) -0.01420(10) 0.78060(12) 0.0303 1 2 a Uani . . . . . .
O6 O 0.02858(16) 0.18602(9) 1.07075(13) 0.0286 1 2 a Uani . . . . . .
O7 O 0.25772(13) 0.13590(8) 0.97652(10) 0.0170 1 2 a Uani . . . . . .
O8 O 0.15536(15) -0.00086(10) 1.18050(12) 0.0261 1 2 a Uani . . . . . .
O101 O 0.5791(2) 0.43711(12) 0.94645(15) 0.0496 1 2 a Uani . . . . . .
O201 O 0.50615(16) 0.50070(9) 1.16848(12) 0.0226 1 2 a Uani . . . . . .
N1 N 0.45828(18) 0.17253(10) 0.78281(13) 0.0178 1 2 a Uani . . . . . .
N2 N 0.22210(17) -0.03475(10) 0.63829(13) 0.0191 1 2 a Uani . . . . . .
N3 N 0.08940(17) 0.00483(10) 0.89063(12) 0.0180 1 2 a Uani . . . . . .
C1 C 0.3387(2) 0.21527(11) 0.98405(15) 0.0181 1 2 a Uani . . . . . .
C2 C 0.41466(19) 0.23410(10) 0.85709(15) 0.0178 1 2 a Uani . . . . . .
C3 C 0.5218(2) 0.18745(11) 0.65626(15) 0.0184 1 2 a Uani . . . . . .
C4 C 0.4165(2) 0.13489(11) 0.56360(14) 0.0196 1 2 a Uani . . . . . .
C5 C 0.3957(2) 0.00638(12) 0.46372(14) 0.0198 1 2 a Uani . . . . . .
C6 C 0.2336(2) -0.02952(11) 0.51181(15) 0.0196 1 2 a Uani . . . . . .
C7 C 0.0841(2) -0.07798(11) 0.69677(15) 0.0204 1 2 a Uani . . . . . .
C8 C -0.0055(2) -0.02523(11) 0.79231(15) 0.0175 1 2 a Uani . . . . . .
C9 C 0.0131(2) 0.05143(11) 0.99058(15) 0.0179 1 2 a Uani . . . . . .
C10 C 0.09894(19) 0.13198(11) 1.01780(15) 0.0186 1 2 a Uani . . . . . .
C11 C 0.4696(2) 0.21995(12) 1.09543(16) 0.0241 1 2 a Uani . . . . . .
C12 C 0.6012(3) 0.15294(15) 1.0908(2) 0.0341 1 2 a Uani . . . . . .
C13 C 0.3832(3) 0.21955(18) 1.22210(18) 0.0399 1 2 a Uani . . . . . .
C14 C 0.7133(2) 0.17527(11) 0.64621(16) 0.0209 1 2 a Uani . . . . . .
C15 C 0.8123(2) 0.22966(12) 0.74082(18) 0.0259 1 2 a Uani . . . . . .
C16 C 1.0032(2) 0.21927(14) 0.7338(2) 0.0322 1 2 a Uani . . . . . .
C17 C 0.7610(2) 0.19434(14) 0.51000(18) 0.0308 1 2 a Uani . . . . . .
C18 C 0.5213(2) -0.05952(13) 0.42791(17) 0.0262 1 2 a Uani . . . . . .
C19 C 0.6750(3) -0.02226(17) 0.3682(3) 0.0427 1 2 a Uani . . . . . .
C20 C 0.5766(3) -0.11361(13) 0.53930(19) 0.0301 1 2 a Uani . . . . . .
C21 C 0.1475(3) -0.15596(12) 0.76178(19) 0.0316 1 2 a Uani . . . . . .
C22 C -0.0067(2) 0.00442(12) 1.11572(15) 0.0209 1 2 a Uani . . . . . .
C23 C -0.0832(3) -0.07845(13) 1.0927(2) 0.0324 1 2 a Uani . . . . . .
H1 H 0.452(3) 0.1229(16) 0.807(2) 0.026(6) 1 2 a Uiso . . . . . .
H2 H 0.314(3) -0.0212(16) 0.689(2) 0.035(6) 1 2 a Uiso . . . . . .
H3 H 0.194(3) -0.0052(17) 0.893(2) 0.040(6) 1 2 a Uiso . . . . . .
H8 H 0.147(3) -0.0178(18) 1.257(3) 0.043(7) 1 2 a Uiso . . . . . .
H11 H 0.250(3) 0.2572(13) 0.9959(19) 0.020(5) 1 2 a Uiso . . . . . .
H31 H 0.494(2) 0.2451(12) 0.6346(18) 0.013(4) 1 2 a Uiso . . . . . .
H51 H 0.365(3) 0.0397(14) 0.387(2) 0.023(5) 1 2 a Uiso . . . . . .
H71 H 0.001(2) -0.0893(13) 0.6273(19) 0.018(5) 1 2 a Uiso . . . . . .
H91 H -0.099(3) 0.0651(12) 0.9575(18) 0.016(5) 1 2 a Uiso . . . . . .
H111 H 0.525(3) 0.2715(16) 1.085(2) 0.034(6) 1 2 a Uiso . . . . . .
H121 H 0.690(3) 0.1651(17) 1.164(3) 0.045(7) 1 2 a Uiso . . . . . .
H122 H 0.546(4) 0.102(2) 1.097(3) 0.051(8) 1 2 a Uiso . . . . . .
H123 H 0.663(3) 0.1554(18) 1.010(3) 0.049(8) 1 2 a Uiso . . . . . .
H131 H 0.472(3) 0.2236(16) 1.296(2) 0.038(6) 1 2 a Uiso . . . . . .
H132 H 0.302(4) 0.261(2) 1.224(3) 0.054(8) 1 2 a Uiso . . . . . .
H133 H 0.320(4) 0.163(2) 1.232(3) 0.062(9) 1 2 a Uiso . . . . . .
H141 H 0.739(3) 0.1150(13) 0.6637(19) 0.020(5) 1 2 a Uiso . . . . . .
H151 H 0.781(3) 0.2161(15) 0.833(2) 0.028(5) 1 2 a Uiso . . . . . .
H152 H 0.781(3) 0.2873(17) 0.722(2) 0.039(7) 1 2 a Uiso . . . . . .
H161 H 1.062(3) 0.2475(17) 0.811(3) 0.045(7) 1 2 a Uiso . . . . . .
H162 H 1.043(4) 0.160(2) 0.742(3) 0.059(9) 1 2 a Uiso . . . . . .
H163 H 1.044(3) 0.2406(18) 0.652(3) 0.048(7) 1 2 a Uiso . . . . . .
H171 H 0.877(3) 0.1807(16) 0.496(2) 0.042(7) 1 2 a Uiso . . . . . .
H172 H 0.745(3) 0.2536(19) 0.493(3) 0.046(7) 1 2 a Uiso . . . . . .
H173 H 0.688(3) 0.1641(17) 0.446(2) 0.042(7) 1 2 a Uiso . . . . . .
H181 H 0.462(3) -0.0944(14) 0.365(2) 0.022(5) 1 2 a Uiso . . . . . .
H191 H 0.754(4) -0.069(2) 0.338(3) 0.059(8) 1 2 a Uiso . . . . . .
H192 H 0.738(3) 0.0080(19) 0.432(3) 0.049(7) 1 2 a Uiso . . . . . .
H193 H 0.634(4) 0.010(2) 0.293(3) 0.061(9) 1 2 a Uiso . . . . . .
H201 H 0.654(4) -0.1552(18) 0.511(3) 0.045(7) 1 2 a Uiso . . . . . .
H202 H 0.639(3) -0.0840(15) 0.611(2) 0.034(6) 1 2 a Uiso . . . . . .
H203 H 0.475(3) -0.1417(16) 0.578(2) 0.035(6) 1 2 a Uiso . . . . . .
H211 H 0.057(4) -0.1829(18) 0.801(3) 0.049(8) 1 2 a Uiso . . . . . .
H212 H 0.240(3) -0.1423(16) 0.830(2) 0.038(6) 1 2 a Uiso . . . . . .
H213 H 0.192(3) -0.1939(17) 0.694(3) 0.044(7) 1 2 a Uiso . . . . . .
H221 H -0.079(3) 0.0384(13) 1.162(2) 0.022(5) 1 2 a Uiso . . . . . .
H231 H -0.196(4) -0.073(2) 1.049(3) 0.064(9) 1 2 a Uiso . . . . . .
H232 H -0.096(3) -0.1061(16) 1.173(3) 0.038(6) 1 2 a Uiso . . . . . .
H233 H -0.005(3) -0.1136(16) 1.039(2) 0.038(7) 1 2 a Uiso . . . . . .
H1011 H 0.524(4) 0.398(2) 0.911(3) 0.073(11) 1 2 a Uiso . . . . . .
H1012 H 0.658(4) 0.4525(18) 0.899(3) 0.046(7) 1 2 a Uiso . . . . . .
H2011 H 0.406(4) 0.4966(19) 1.188(3) 0.050(7) 1 2 a Uiso . . . . . .
H2012 H 0.515(4) 0.4810(18) 1.098(3) 0.047(8) 1 2 a Uiso . . . . . .

loop_
_atom_site_aniso_label
_atom_site_aniso_U_11
_atom_site_aniso_U_22
_atom_site_aniso_U_33
_atom_site_aniso_U_23
_atom_site_aniso_U_13
_atom_site_aniso_U_12
O1 0.0326(7) 0.0163(6) 0.0266(6) 0.0000(5) 0.0060(5) -0.0023(5)
O2 0.0262(6) 0.0357(8) 0.0267(6) -0.0031(5) -0.0057(5) 0.0062(5)
O3 0.0198(5) 0.0205(6) 0.0178(5) -0.0008(5) -0.0001(4) -0.0031(4)
O4 0.0244(6) 0.0394(8) 0.0166(5) -0.0017(5) -0.0018(4) -0.0090(5)
O5 0.0156(5) 0.0451(8) 0.0299(6) -0.0088(6) -0.0032(5) 0.0023(5)
O6 0.0245(6) 0.0246(6) 0.0378(7) -0.0104(6) 0.0120(5) -0.0008(5)
O7 0.0145(5) 0.0161(5) 0.0204(5) -0.0007(4) 0.0031(4) -0.0019(4)
O8 0.0239(6) 0.0363(7) 0.0180(5) 0.0037(6) 0.0013(4) 0.0009(6)
O101 0.0591(11) 0.0542(11) 0.0374(8) -0.0250(8) 0.0253(8) -0.0326(9)
O201 0.0198(6) 0.0263(6) 0.0217(6) -0.0031(5) 0.0015(4) -0.0032(5)
N1 0.0207(6) 0.0156(7) 0.0173(6) 0.0019(5) 0.0030(5) -0.0011(5)
N2 0.0171(6) 0.0253(7) 0.0150(6) -0.0002(5) 0.0021(5) -0.0033(5)
N3 0.0131(6) 0.0229(7) 0.0181(6) -0.0031(6) 0.0026(5) 0.0006(5)
C1 0.0183(7) 0.0158(7) 0.0202(7) -0.0018(6) 0.0018(6) -0.0012(6)
C2 0.0156(7) 0.0172(7) 0.0205(7) 0.0006(6) -0.0008(5) -0.0011(6)
C3 0.0194(7) 0.0195(8) 0.0166(7) 0.0036(6) 0.0020(6) -0.0014(6)
C4 0.0196(7) 0.0242(8) 0.0152(7) 0.0009(6) 0.0043(6) -0.0018(6)
C5 0.0213(7) 0.0251(8) 0.0132(6) -0.0015(6) 0.0019(5) -0.0038(7)
C6 0.0205(7) 0.0210(8) 0.0175(7) -0.0012(6) 0.0021(6) 0.0010(6)
C7 0.0211(8) 0.0226(8) 0.0179(7) -0.0013(6) 0.0041(6) -0.0062(6)
C8 0.0183(7) 0.0180(7) 0.0165(7) 0.0007(6) 0.0027(5) -0.0034(6)
C9 0.0141(7) 0.0217(8) 0.0180(7) -0.0037(6) 0.0035(5) -0.0003(6)
C10 0.0170(7) 0.0209(8) 0.0181(7) 0.0005(6) 0.0031(5) 0.0007(6)
C11 0.0255(8) 0.0256(9) 0.0210(8) -0.0017(7) -0.0019(6) -0.0050(7)
C12 0.0275(9) 0.0427(12) 0.0312(10) 0.0027(9) -0.0072(8) 0.0030(9)
C13 0.0377(11) 0.0616(15) 0.0203(9) -0.0068(10) -0.0024(8) 0.0023(11)
C14 0.0189(7) 0.0237(8) 0.0203(7) 0.0017(6) 0.0021(6) -0.0017(6)
C15 0.0215(8) 0.0267(10) 0.0294(9) -0.0016(7) 0.0008(6) -0.0051(7)
C16 0.0226(9) 0.0371(11) 0.0364(10) 0.0000(9) -0.0038(7) -0.0033(8)
C17 0.0256(9) 0.0435(12) 0.0236(9) 0.0051(8) 0.0066(7) -0.0052(8)
C18 0.0261(9) 0.0316(10) 0.0213(8) -0.0081(7) 0.0051(6) -0.0011(7)
C19 0.0343(11) 0.0501(14) 0.0456(12) -0.0022(11) 0.0222(10) 0.0004(10)
C20 0.0301(10) 0.0289(10) 0.0311(10) -0.0072(8) 0.0007(8) 0.0046(8)
C21 0.0459(11) 0.0206(9) 0.0294(9) -0.0009(7) 0.0145(8) 0.0018(8)
C22 0.0197(7) 0.0235(8) 0.0198(7) -0.0019(7) 0.0056(6) -0.0006(6)
C23 0.0425(12) 0.0269(10) 0.0286(9) 0.0004(8) 0.0102(8) -0.0108(8)

loop_
_atom_type_symbol
_atom_type_scat_dispersion_real
_atom_type_scat_dispersion_imag
_atom_type_scat_Cromer_Mann_a1
_atom_type_scat_Cromer_Mann_b1
_atom_type_scat_Cromer_Mann_a2
_atom_type_scat_Cromer_Mann_b2
_atom_type_scat_Cromer_Mann_a3
_atom_type_scat_Cromer_Mann_b3
_atom_type_scat_Cromer_Mann_a4
_atom_type_scat_Cromer_Mann_b4
_atom_type_scat_Cromer_Mann_c
_atom_type_scat_source
'C   ' 0.0033 0.0016 2.3100 20.8439 1.0200 10.2075 1.5886 0.5687 0.8650 51.6512 0.2156 International_Tables_Vol_IV_Table_2.2B
'H   ' 0.0000 0.0000 0.4930 10.5109 0.3229 26.1257 0.1402 3.1424 0.0408 57.7998 0.0030 International_Tables_Vol_IV_Table_2.2B
'N   ' 0.0061 0.0033 12.2126 0.0057 3.1322 9.8933 2.0125 28.9975 1.1663 0.5826 -11.5290 International_Tables_Vol_IV_Table_2.2B
'O   ' 0.0106 0.0060 3.0485 13.2771 2.2868 5.7011 1.5463 0.3239 0.8670 32.9089 0.2508 International_Tables_Vol_IV_Table_2.2B

loop_
_geom_angle_atom_site_label_1
_geom_angle_site_symmetry_1
_geom_angle_atom_site_label_2
_geom_angle_site_symmetry_2
_geom_angle_atom_site_label_3
_geom_angle_site_symmetry_3
_geom_angle
_geom_angle_publ_flag
C4 . O3 . C5 . 115.59(12) yes
C1 . O7 . C10 . 116.02(12) yes
C22 . O8 . H8 . 111.2(18) no
H1011 . O101 . H1012 . 110(3) no
H2011 . O201 . H2012 . 108(3) no
C2 . N1 . C3 . 120.75(14) yes
C2 . N1 . H1 . 122.3(15) no
C3 . N1 . H1 . 117.0(15) no
C6 . N2 . C7 . 122.21(14) yes
C6 . N2 . H2 . 118.3(15) no
C7 . N2 . H2 . 118.1(15) no
C8 . N3 . C9 . 121.01(13) yes
C8 . N3 . H3 . 117.6(18) no
C9 . N3 . H3 . 121.3(18) no
O7 . C1 . C2 . 108.98(12) yes
O7 . C1 . C11 . 111.58(13) yes
C2 . C1 . C11 . 112.44(13) yes
O7 . C1 . H11 . 108.7(12) no
C2 . C1 . H11 . 106.0(12) no
C11 . C1 . H11 . 109.0(12) no
C1 . C2 . N1 . 118.70(14) yes
C1 . C2 . O1 . 118.03(14) yes
N1 . C2 . O1 . 123.26(15) yes
N1 . C3 . C4 . 106.62(13) yes
N1 . C3 . C14 . 114.76(13) yes
C4 . C3 . C14 . 113.22(14) yes
N1 . C3 . H31 . 106.7(11) no
C4 . C3 . H31 . 106.7(11) no
C14 . C3 . H31 . 108.4(10) no
C3 . C4 . O3 . 111.60(13) yes
C3 . C4 . O2 . 124.46(16) yes
O3 . C4 . O2 . 123.92(16) yes
O3 . C5 . C6 . 111.82(12) yes
O3 . C5 . C18 . 108.18(13) yes
C6 . C5 . C18 . 111.79(15) yes
O3 . C5 . H51 . 107.8(13) no
C6 . C5 . H51 . 107.8(12) no
C18 . C5 . H51 . 109.4(13) no
C5 . C6 . N2 . 116.75(14) yes
C5 . C6 . O4 . 118.57(14) yes
N2 . C6 . O4 . 124.61(15) yes
N2 . C7 . C8 . 112.02(13) yes
N2 . C7 . C21 . 111.20(15) yes
C8 . C7 . C21 . 109.73(14) yes
N2 . C7 . H71 . 105.7(11) no
C8 . C7 . H71 . 106.4(12) no
C21 . C7 . H71 . 111.7(12) no
C7 . C8 . N3 . 117.18(14) yes
C7 . C8 . O5 . 120.20(14) yes
N3 . C8 . O5 . 122.56(15) yes
N3 . C9 . C10 . 113.83(13) yes
N3 . C9 . C22 . 114.30(14) yes
C10 . C9 . C22 . 109.98(13) yes
N3 . C9 . H91 . 105.5(12) no
C10 . C9 . H91 . 105.1(12) no
C22 . C9 . H91 . 107.4(12) no
C9 . C10 . O7 . 113.43(13) yes
C9 . C10 . O6 . 121.77(14) yes
O7 . C10 . O6 . 124.80(15) yes
C1 . C11 . C12 . 112.32(15) yes
C1 . C11 . C13 . 110.75(15) yes
C12 . C11 . C13 . 111.01(17) yes
C1 . C11 . H111 . 104.5(15) no
C12 . C11 . H111 . 108.6(15) no
C13 . C11 . H111 . 109.4(15) no
C11 . C12 . H121 . 106.1(15) no
C11 . C12 . H122 . 109.1(18) no
H121 . C12 . H122 . 114(2) no
C11 . C12 . H123 . 110.9(17) no
H121 . C12 . H123 . 107(2) no
H122 . C12 . H123 . 110(3) no
C11 . C13 . H131 . 110.2(13) no
C11 . C13 . H132 . 110.6(19) no
H131 . C13 . H132 . 113(2) no
C11 . C13 . H133 . 108.9(17) no
H131 . C13 . H133 . 107(2) no
H132 . C13 . H133 . 108(2) no
C3 . C14 . C15 . 110.92(14) yes
C3 . C14 . C17 . 108.77(14) yes
C15 . C14 . C17 . 110.36(15) yes
C3 . C14 . H141 . 107.4(11) no
C15 . C14 . H141 . 111.1(11) no
C17 . C14 . H141 . 108.2(11) no
C14 . C15 . C16 . 112.49(16) yes
C14 . C15 . H151 . 110.1(13) no
C16 . C15 . H151 . 107.5(12) no
C14 . C15 . H152 . 108.4(15) no
C16 . C15 . H152 . 109.5(15) no
H151 . C15 . H152 . 108.8(20) no
C15 . C16 . H161 . 108.8(15) no
C15 . C16 . H162 . 113.6(17) no
H161 . C16 . H162 . 104(2) no
C15 . C16 . H163 . 111.0(15) no
H161 . C16 . H163 . 112(2) no
H162 . C16 . H163 . 107(2) no
C14 . C17 . H171 . 111.6(15) no
C14 . C17 . H172 . 109.3(15) no
H171 . C17 . H172 . 109(2) no
C14 . C17 . H173 . 111.5(15) no
H171 . C17 . H173 . 108(2) no
H172 . C17 . H173 . 108(2) no
C5 . C18 . C19 . 110.67(17) yes
C5 . C18 . C20 . 113.27(14) yes
C19 . C18 . C20 . 110.28(18) yes
C5 . C18 . H181 . 106.4(12) no
C19 . C18 . H181 . 109.1(12) no
C20 . C18 . H181 . 106.9(13) no
C18 . C19 . H191 . 109.1(17) no
C18 . C19 . H192 . 108.9(17) no
H191 . C19 . H192 . 107(2) no
C18 . C19 . H193 . 107.8(18) no
H191 . C19 . H193 . 109(2) no
H192 . C19 . H193 . 115(2) no
C18 . C20 . H201 . 109.8(16) no
C18 . C20 . H202 . 114.1(14) no
H201 . C20 . H202 . 106(2) no
C18 . C20 . H203 . 111.3(14) no
H201 . C20 . H203 . 108(2) no
H202 . C20 . H203 . 106.9(19) no
C7 . C21 . H211 . 110.3(18) no
C7 . C21 . H212 . 109.7(15) no
H211 . C21 . H212 . 109(2) no
C7 . C21 . H213 . 108.7(15) no
H211 . C21 . H213 . 108(2) no
H212 . C21 . H213 . 111(2) no
C9 . C22 . O8 . 108.40(13) yes
C9 . C22 . C23 . 111.92(14) yes
O8 . C22 . C23 . 111.50(16) yes
C9 . C22 . H221 . 103.3(13) no
O8 . C22 . H221 . 109.7(13) no
C23 . C22 . H221 . 111.7(13) no
C22 . C23 . H231 . 110(2) no
C22 . C23 . H232 . 110.0(16) no
H231 . C23 . H232 . 109(2) no
C22 . C23 . H233 . 110.6(15) no
H231 . C23 . H233 . 110(2) no
H232 . C23 . H233 . 107(2) no

loop_
_geom_bond_atom_site_label_1
_geom_bond_site_symmetry_1
_geom_bond_atom_site_label_2
_geom_bond_site_symmetry_2
_geom_bond_distance
_geom_bond_publ_flag
O1 . C2 . 1.234(2) yes
O2 . C4 . 1.199(2) yes
O3 . C4 . 1.350(2) yes
O3 . C5 . 1.4499(19) yes
O4 . C6 . 1.237(2) yes
O5 . C8 . 1.227(2) yes
O6 . C10 . 1.201(2) yes
O7 . C1 . 1.4593(19) yes
O7 . C10 . 1.3487(18) yes
O8 . C22 . 1.429(2) yes
O8 . H8 . 0.86(3) no
O101 . H1011 . 0.86(4) no
O101 . H1012 . 0.85(3) no
O201 . H2011 . 0.83(3) no
O201 . H2012 . 0.82(3) no
N1 . C2 . 1.337(2) yes
N1 . C3 . 1.464(2) yes
N1 . H1 . 0.86(3) no
N2 . C6 . 1.341(2) yes
N2 . C7 . 1.463(2) yes
N2 . H2 . 0.91(3) no
N3 . C8 . 1.346(2) yes
N3 . C9 . 1.455(2) yes
N3 . H3 . 0.84(3) no
C1 . C2 . 1.521(2) yes
C1 . C11 . 1.532(2) yes
C1 . H11 . 1.00(2) no
C3 . C4 . 1.525(2) yes
C3 . C14 . 1.537(2) yes
C3 . H31 . 1.00(2) no
C5 . C6 . 1.520(2) yes
C5 . C18 . 1.532(2) yes
C5 . H51 . 0.99(2) no
C7 . C8 . 1.527(2) yes
C7 . C21 . 1.532(3) yes
C7 . H71 . 0.98(2) no
C9 . C10 . 1.515(2) yes
C9 . C22 . 1.542(2) yes
C9 . H91 . 0.97(2) no
C11 . C12 . 1.521(3) yes
C11 . C13 . 1.524(3) yes
C11 . H111 . 0.97(3) no
C12 . H121 . 1.04(3) no
C12 . H122 . 0.96(3) no
C12 . H123 . 1.00(3) no
C13 . H131 . 1.03(2) no
C13 . H132 . 0.94(3) no
C13 . H133 . 1.07(4) no
C14 . C15 . 1.531(2) yes
C14 . C17 . 1.531(2) yes
C14 . H141 . 1.03(2) no
C15 . C16 . 1.525(2) yes
C15 . H151 . 1.04(2) no
C15 . H152 . 1.00(3) no
C16 . H161 . 1.03(3) no
C16 . H162 . 1.02(3) no
C16 . H163 . 1.00(3) no
C17 . H171 . 0.96(3) no
C17 . H172 . 1.00(3) no
C17 . H173 . 1.00(3) no
C18 . C19 . 1.522(3) yes
C18 . C20 . 1.522(3) yes
C18 . H181 . 0.98(2) no
C19 . H191 . 1.04(3) no
C19 . H192 . 0.96(3) no
C19 . H193 . 0.99(3) no
C20 . H201 . 0.98(3) no
C20 . H202 . 1.01(3) no
C20 . H203 . 1.03(3) no
C21 . H211 . 0.95(3) no
C21 . H212 . 1.03(3) no
C21 . H213 . 1.02(3) no
C22 . C23 . 1.511(3) yes
C22 . H221 . 0.95(2) no
C23 . H231 . 0.99(3) no
C23 . H232 . 0.97(3) no
C23 . H233 . 1.03(3) no

loop_
_cod_related_entry_id
_cod_related_entry_database
_cod_related_entry_code
1 ChemSpider 30653871
